data_1565075
loop_
_publ_author_name
'Feng, Shangwei'
'Huang, Qiuqin'
'Yang, Shuming'
'Lin, Zhenghuan'
'Ling, Qidan'

_publ_section_title
;
 A metal-free 2D layered organic ammonium halide framework realizing
 full-color persistent room-temperature phosphorescence
;
_journal_name_full 'Chemical Science'
_journal_paper_doi 10.1039/D1SC04806F
_journal_year 2021
_chemical_formula_moiety 'C9 H12 N O2, Br'
_chemical_formula_sum 'C9 H13 Br N O2'
_chemical_formula_weight 247.11
_space_group_crystal_system orthorhombic
_space_group_IT_number 33
_space_group_name_Hall 'P 2c -2n'
_space_group_name_H-M_alt 'P n a 21'
_atom_sites_solution_hydrogens mixed
_audit_creation_method SHELXL-2014/7
_audit_update_record
;
2021-08-30 deposited with the CCDC.	2021-10-11 downloaded from the CCDC.
;
_cell_angle_alpha 90
_cell_angle_beta 90
_cell_angle_gamma 90
_cell_formula_units_Z 4
_cell_length_a 35.8606(14)
_cell_length_b 4.54960(10)
_cell_length_c 6.1929(3)
_cell_measurement_temperature 293(2)
_cell_volume 1010.38(7)
_computing_structure_refinement 'SHELXL-2014/7 (Sheldrick, 2014)'
_diffrn_ambient_temperature 293(2)
_diffrn_measured_fraction_theta_full 0.997
_diffrn_measured_fraction_theta_max 0.997
_diffrn_measurement_device_type 'SuperNova, Dual, Cu at home/near, Atlas'
_diffrn_measurement_method '\w scans'
_diffrn_radiation_type MoK\a
_diffrn_radiation_wavelength 0.710
_diffrn_reflns_av_R_equivalents 0.0458
_diffrn_reflns_av_unetI/netI 0.0348
_diffrn_reflns_Laue_measured_fraction_full 0.997
_diffrn_reflns_Laue_measured_fraction_max 0.997
_diffrn_reflns_limit_h_max 42
_diffrn_reflns_limit_h_min -39
_diffrn_reflns_limit_k_max 5
_diffrn_reflns_limit_k_min -5
_diffrn_reflns_limit_l_max 6
_diffrn_reflns_limit_l_min -7
_diffrn_reflns_number 8812
_diffrn_reflns_point_group_measured_fraction_full 0.998
_diffrn_reflns_point_group_measured_fraction_max 0.998
_diffrn_reflns_theta_full 24.996
_diffrn_reflns_theta_max 24.996
_diffrn_reflns_theta_min 3.477
_diffrn_source 'micro-focus sealed X-ray tube'
_exptl_absorpt_coefficient_mu 4.037
_exptl_crystal_colour colorless
_exptl_crystal_density_diffrn 1.625
_exptl_crystal_description needle
_exptl_crystal_F_000 500
_refine_diff_density_max 1.050
_refine_diff_density_min -0.546
_refine_diff_density_rms 0.143
_refine_ls_abs_structure_details
;
 Refined as an inversion twin.
;
_refine_ls_abs_structure_Flack 0.49(6)
_refine_ls_extinction_method none
_refine_ls_goodness_of_fit_ref 1.122
_refine_ls_hydrogen_treatment mixed
_refine_ls_matrix_type full
_refine_ls_number_parameters 128
_refine_ls_number_reflns 1749
_refine_ls_number_restraints 11
_refine_ls_restrained_S_all 1.124
_refine_ls_R_factor_all 0.0677
_refine_ls_R_factor_gt 0.0512
_refine_ls_shift/su_max 0.000
_refine_ls_shift/su_mean 0.000
_refine_ls_structure_factor_coef Fsqd
_refine_ls_weighting_details 'w=1/[\s^2^(Fo^2^)+(0.0584P)^2^+7.4359P] where P=(Fo^2^+2Fc^2^)/3'
_refine_ls_weighting_scheme calc
_refine_ls_wR_factor_gt 0.1359
_refine_ls_wR_factor_ref 0.1516
_reflns_Friedel_coverage 0.818
_reflns_Friedel_fraction_full 1.000
_reflns_Friedel_fraction_max 1.000
_reflns_number_gt 1432
_reflns_number_total 1749
_reflns_threshold_expression 'I > 2\s(I)'
_cod_data_source_file d1sc04806f2.cif
_cod_data_source_block mo_lyppb1019270k_0ma_a
_cod_database_code 1565075
_shelx_space_group_comment
;
The symmetry employed for this shelxl refinement is uniquely defined
by the following loop, which should always be used as a source of
symmetry information in preference to the above space-group names.
They are only intended as comments.
;
_olex2_refinement_description
;
1. Twinned data refinement
 Scales: 0.51(6) 0.49(6)
2. Fixed Uiso
 At 1.2 times of:
  All C(H) groups, All C(H,H) groups, All N(H,H,H) groups
3. Restrained distances
 O5-C12
 1.322 with sigma of 0.01
 O10-C2
 1.416 with sigma of 0.01
 O10-C3AA
 1.272 with sigma of 0.01
 O5-C3AA
 1.612 with sigma of 0.01
4. Uiso/Uaniso restraints and constraints
Uanis(N29) \\sim Ueq: with sigma of 0.01 and sigma for terminal atoms of 0.02
5.a Secondary CH2 refined with riding coordinates:
 C2AA(H2Aa,H2Ab), C10(H10a,H10b)
5.b Aromatic/amide H refined with riding coordinates:
 C1AA(H1AA), C3(H3), C11(H11)
5.c Idealised Me refined as rotating group:
 N29(H29a,H29b,H29c)
;
_shelx_shelxl_version_number 2014/7

loop_
_space_group_symop_operation_xyz
'x, y, z'
'-x, -y, z+1/2'
'-x+1/2, y+1/2, z+1/2'
'x+1/2, -y+1/2, z'

loop_
_atom_site_label
_atom_site_type_symbol
_atom_site_fract_x
_atom_site_fract_y
_atom_site_fract_z
_atom_site_U_iso_or_equiv
_atom_site_adp_type
_atom_site_occupancy
_atom_site_site_symmetry_order
_atom_site_calc_flag
_atom_site_refinement_flags_posn
_atom_site_refinement_flags_adp
_atom_site_refinement_flags_occupancy
_atom_site_disorder_assembly
_atom_site_disorder_group
O5 O -0.2179(5) 1.218(5) 0.567(3) 0.113(7) Uani 1 1 d D . . . .
O10 O -0.2140(4) 1.068(4) 0.932(2) 0.119(8) Uani 1 1 d D . . . .
N29 N -0.0329(2) 0.3973(19) -0.201(4) 0.032(2) Uani 1 1 d . U . . .
H29A H -0.0365 0.2638 -0.3038 0.039 Uiso 1 1 calc GR . . . .
H29B H -0.0305 0.3075 -0.0739 0.039 Uiso 1 1 calc GR . . . .
H29C H -0.0122 0.4988 -0.2292 0.039 Uiso 1 1 calc GR . . . .
C1AA C -0.1577(4) 0.719(4) 0.845(4) 0.075(8) Uani 1 1 d . . . . .
H1AA H -0.1562 0.6338 0.9809 0.090 Uiso 1 1 calc R . . . .
C2 C -0.1852(3) 0.920(3) 0.809(4) 0.035(3) Uani 1 1 d D . . . .
C0AA C -0.1325(4) 0.634(3) 0.693(2) 0.039(3) Uani 1 1 d . . . . .
C3 C -0.1639(5) 0.947(5) 0.423(3) 0.068(5) Uani 1 1 d . . . . .
H3 H -0.1653 1.0251 0.2845 0.081 Uiso 1 1 calc R . . . .
C2AA C -0.0650(3) 0.599(2) -0.194(4) 0.031(3) Uani 1 1 d . . . . .
H2AA H -0.0638 0.7356 -0.3138 0.037 Uiso 1 1 calc R . . . .
H2AB H -0.0645 0.7118 -0.0606 0.037 Uiso 1 1 calc R . . . .
C3AA C -0.2346(4) 1.215(4) 0.810(3) 0.052(4) Uani 1 1 d D . . . .
C10 C -0.1007(3) 0.424(3) 0.794(6) 0.087(8) Uani 1 1 d . . . . .
H10A H -0.1079 0.3593 0.9373 0.105 Uiso 1 1 calc R . . . .
H10B H -0.0971 0.2526 0.7038 0.105 Uiso 1 1 calc R . . . .
C11 C -0.1369(5) 0.749(5) 0.483(3) 0.063(5) Uani 1 1 d . . . . .
H11 H -0.1203 0.6856 0.3769 0.075 Uiso 1 1 calc R . . . .
C12 C -0.1910(6) 1.028(3) 0.598(3) 0.064(6) Uani 1 1 d D . . . .
Br1 Br -0.03754(3) 0.1159(2) 0.2886(7) 0.0361(4) Uani 1 1 d . . . . .
H3AA H -0.263(3) 1.16(2) 0.852(17) 0.02(3) Uiso 1 1 d . . . . .
H3AB H -0.239(4) 1.37(3) 0.85(3) 0.04(5) Uiso 1 1 d . . . . .

loop_
_atom_site_aniso_label
_atom_site_aniso_U_11
_atom_site_aniso_U_22
_atom_site_aniso_U_33
_atom_site_aniso_U_23
_atom_site_aniso_U_13
_atom_site_aniso_U_12
O5 0.079(12) 0.156(16) 0.104(15) 0.036(13) 0.003(10) 0.023(12)
O10 0.040(9) 0.22(2) 0.097(13) 0.105(14) -0.001(8) -0.018(11)
N29 0.034(4) 0.033(4) 0.030(5) -0.018(7) -0.020(7) -0.005(4)
C1AA 0.035(8) 0.047(9) 0.14(3) -0.004(12) 0.007(11) -0.007(7)
C2 0.021(5) 0.036(6) 0.047(10) -0.001(9) -0.001(9) 0.000(4)
C0AA 0.037(7) 0.038(7) 0.042(7) 0.003(6) 0.000(6) -0.016(6)
C3 0.080(13) 0.090(14) 0.033(9) 0.004(9) 0.000(8) 0.022(11)
C2AA 0.030(5) 0.029(5) 0.034(8) 0.002(8) -0.006(9) 0.000(4)
C3AA 0.045(8) 0.060(9) 0.051(10) -0.004(14) -0.002(10) 0.020(7)
C10 0.035(7) 0.033(6) 0.19(2) 0.003(17) 0.064(17) -0.007(6)
C11 0.054(10) 0.087(14) 0.047(9) -0.016(10) -0.001(8) 0.010(10)
C12 0.110(16) 0.031(8) 0.052(10) 0.003(8) -0.057(11) 0.013(10)
Br1 0.0389(6) 0.0409(6) 0.0286(6) -0.0018(11) 0.0008(10) -0.0031(5)

loop_
_atom_type_symbol
_atom_type_description
_atom_type_scat_dispersion_real
_atom_type_scat_dispersion_imag
_atom_type_scat_source
C C 0.0033 0.0016 'International Tables Vol C Tables 4.2.6.8 and 6.1.1.4'
H H 0.0000 0.0000 'International Tables Vol C Tables 4.2.6.8 and 6.1.1.4'
Br Br -0.2901 2.4595 'International Tables Vol C Tables 4.2.6.8 and 6.1.1.4'
N N 0.0061 0.0033 'International Tables Vol C Tables 4.2.6.8 and 6.1.1.4'
O O 0.0106 0.0060 'International Tables Vol C Tables 4.2.6.8 and 6.1.1.4'

loop_
_geom_angle_atom_site_label_1
_geom_angle_atom_site_label_2
_geom_angle_atom_site_label_3
_geom_angle
_geom_angle_site_symmetry_1
_geom_angle_site_symmetry_3
_geom_angle_publ_flag
C12 O5 C3AA 97.6(14) . . ?
C3AA O10 C2 110.5(14) . . ?
H29A N29 H29B 109.5 . . ?
H29A N29 H29C 109.5 . . ?
H29B N29 H29C 109.5 . . ?
C2AA N29 H29A 109.5 . . ?
C2AA N29 H29B 109.5 . . ?
C2AA N29 H29C 109.5 . . ?
C2 C1AA H1AA 117.9 . . ?
C0AA C1AA H1AA 117.9 . . ?
C0AA C1AA C2 124(2) . . ?
C1AA C2 O10 138(2) . . ?
C1AA C2 C12 119.2(19) . . ?
C12 C2 O10 102.8(13) . . ?
C1AA C0AA C10 111.8(17) . . ?
C1AA C0AA C11 117.2(16) . . ?
C11 C0AA C10 130.9(17) . . ?
C11 C3 H3 122.5 . . ?
C11 C3 C12 115.1(15) . . ?
C12 C3 H3 122.5 . . ?
N29 C2AA H2AA 109.8 . . ?
N29 C2AA H2AB 109.8 . . ?
N29 C2AA C10 109.4(9) . 1_554 ?
H2AA C2AA H2AB 108.2 . . ?
C10 C2AA H2AA 109.8 1_554 . ?
C10 C2AA H2AB 109.8 1_554 . ?
O5 C3AA H3AA 125(6) . . ?
O5 C3AA H3AB 114(10) . . ?
O10 C3AA O5 110.4(14) . . ?
O10 C3AA H3AA 106(6) . . ?
O10 C3AA H3AB 113(10) . . ?
H3AA C3AA H3AB 87(10) . . ?
C0AA C10 H10A 110.1 . . ?
C0AA C10 H10B 110.1 . . ?
C2AA C10 C0AA 107.9(12) 1_556 . ?
C2AA C10 H10A 110.1 1_556 . ?
C2AA C10 H10B 110.1 1_556 . ?
H10A C10 H10B 108.4 . . ?
C0AA C11 H11 117.7 . . ?
C3 C11 C0AA 124.7(16) . . ?
C3 C11 H11 117.7 . . ?
O5 C12 C2 118.2(17) . . ?
O5 C12 C3 122.3(16) . . ?
C2 C12 C3 119.2(13) . . ?

loop_
_geom_bond_atom_site_label_1
_geom_bond_atom_site_label_2
_geom_bond_distance
_geom_bond_site_symmetry_2
_geom_bond_publ_flag
O5 C3AA 1.618(13) . ?
O5 C12 1.309(13) . ?
O10 C2 1.448(13) . ?
O10 C3AA 1.252(12) . ?
N29 H29A 0.8900 . ?
N29 H29B 0.8900 . ?
N29 H29C 0.8900 . ?
N29 C2AA 1.476(13) . ?
C1AA H1AA 0.9300 . ?
C1AA C2 1.36(2) . ?
C1AA C0AA 1.36(2) . ?
C2 C12 1.41(3) . ?
C0AA C10 1.61(3) . ?
C0AA C11 1.41(2) . ?
C3 H3 0.9300 . ?
C3 C11 1.38(3) . ?
C3 C12 1.50(3) . ?
C2AA H2AA 0.9700 . ?
C2AA H2AB 0.9700 . ?
C2AA C10 1.506(16) 1_554 ?
C3AA H3AA 1.09(11) . ?
C3AA H3AB 0.78(14) . ?
C10 C2AA 1.506(16) 1_556 ?
C10 H10A 0.9700 . ?
C10 H10B 0.9700 . ?
C11 H11 0.9300 . ?

loop_
_geom_torsion_atom_site_label_1
_geom_torsion_atom_site_label_2
_geom_torsion_atom_site_label_3
_geom_torsion_atom_site_label_4
_geom_torsion
_geom_torsion_site_symmetry_1
_geom_torsion_site_symmetry_2
_geom_torsion_site_symmetry_3
_geom_torsion_site_symmetry_4
_geom_torsion_publ_flag
O10 C2 C12 O5 1(2) . . . . ?
O10 C2 C12 C3 174.4(17) . . . . ?
C1AA C2 C12 O5 178.9(18) . . . . ?
C1AA C2 C12 C3 -7(2) . . . . ?
C1AA C0AA C10 C2AA -108(2) . . . 1_556 ?
C1AA C0AA C11 C3 2(3) . . . . ?
C2 O10 C3AA O5 -7(2) . . . . ?
C2 C1AA C0AA C10 172.7(14) . . . . ?
C2 C1AA C0AA C11 -4(2) . . . . ?
C0AA C1AA C2 O10 -175.4(16) . . . . ?
C0AA C1AA C2 C12 7(2) . . . . ?
C3AA O5 C12 C2 -4(2) . . . . ?
C3AA O5 C12 C3 -177.8(17) . . . . ?
C3AA O10 C2 C1AA -173.1(18) . . . . ?
C3AA O10 C2 C12 5(2) . . . . ?
C10 C0AA C11 C3 -174.0(18) . . . . ?
C11 C0AA C10 C2AA 69(3) . . . 1_556 ?
C11 C3 C12 O5 179(2) . . . . ?
C11 C3 C12 C2 5(3) . . . . ?
C12 O5 C3AA O10 7(2) . . . . ?
C12 C3 C11 C0AA -3(3) . . . . ?

loop_
_twin_individual_id
_twin_individual_mass_fraction_refined
1 0.51(6)
2 0.49(6)
